data_1562824
loop_
_publ_author_name
'Xia, Zheng-Qiang'
'Wei, Qing'
'Chen, San-Ping'
'Feng, Xin-Ming'
'Xie, Gang'
'Qiao, Cheng-Fang'
'Zhang, Guo-Chun'
'Gao, Sheng-Li'

_publ_section_title
;
 Copper(II)--lanthanide(III) coordination polymers constructed from
 pyridine-2,5-dicarboxylic acid: Preparation, crystal structure and
 photoluminescence
;
_journal_name_full 'Journal of Solid State Chemistry'
_journal_page_first 489
_journal_page_last 498
_journal_paper_doi 10.1016/j.jssc.2012.08.028
_journal_volume 197
_journal_year 2013
_chemical_formula_moiety 'C42 H42 Cu3 Lu2 N6 O36, 4(H2 O)'
_chemical_formula_sum 'C42 H52 Cu3 Lu2 N6 O40'
_chemical_formula_weight 1821.46
_space_group_IT_number 2
_space_group_name_Hall '-P 1'
_space_group_name_H-M_alt 'P -1'
_symmetry_cell_setting triclinic
_symmetry_space_group_name_Hall '-P 1'
_symmetry_space_group_name_H-M 'P -1'
_atom_sites_solution_hydrogens geom
_atom_sites_solution_primary direct
_atom_sites_solution_secondary difmap
_audit_creation_method SHELXL-97
_cell_angle_alpha 72.674(4)
_cell_angle_beta 76.370(4)
_cell_angle_gamma 80.122(4)
_cell_formula_units_Z 1
_cell_length_a 7.359(2)
_cell_length_b 13.569(4)
_cell_length_c 15.148(4)
_cell_measurement_reflns_used 4817
_cell_measurement_temperature 273(2)
_cell_measurement_theta_max 27.96
_cell_measurement_theta_min 2.87
_cell_volume 1394.9(7)
_computing_cell_refinement 'Bruker SAINT'
_computing_data_collection 'Bruker APEX2'
_computing_data_reduction 'Bruker SAINT'
_computing_molecular_graphics 'Bruker SHELXTL'
_computing_publication_material 'Bruker SHELXTL'
_computing_structure_refinement 'SHELXL-97 (Sheldrick, 2008)'
_computing_structure_solution 'SHELXS-97 (Sheldrick, 2008)'
_diffrn_ambient_temperature 273(2)
_diffrn_measured_fraction_theta_full 0.978
_diffrn_measured_fraction_theta_max 0.978
_diffrn_measurement_device_type 'CCD area detector'
_diffrn_measurement_method 'phi and omega scans'
_diffrn_radiation_monochromator graphite
_diffrn_radiation_source 'fine-focus sealed tube'
_diffrn_radiation_type MoK\a
_diffrn_radiation_wavelength 0.71073
_diffrn_reflns_av_R_equivalents 0.0221
_diffrn_reflns_av_sigmaI/netI 0.0386
_diffrn_reflns_limit_h_max 8
_diffrn_reflns_limit_h_min -8
_diffrn_reflns_limit_k_max 16
_diffrn_reflns_limit_k_min -16
_diffrn_reflns_limit_l_max 13
_diffrn_reflns_limit_l_min -18
_diffrn_reflns_number 6869
_diffrn_reflns_theta_full 25.09
_diffrn_reflns_theta_max 25.09
_diffrn_reflns_theta_min 1.83
_diffrn_standards_number 0
_exptl_absorpt_coefficient_mu 4.751
_exptl_absorpt_correction_T_max 0.387
_exptl_absorpt_correction_T_min 0.265
_exptl_absorpt_correction_type empirical
_exptl_absorpt_process_details SADABS
_exptl_crystal_colour blue
_exptl_crystal_density_diffrn 2.168
_exptl_crystal_density_meas 2.168
_exptl_crystal_density_method 'not measured'
_exptl_crystal_description block
_exptl_crystal_F_000 895
_exptl_crystal_size_max 0.31
_exptl_crystal_size_mid 0.24
_exptl_crystal_size_min 0.20
_refine_diff_density_max 1.392
_refine_diff_density_min -1.689
_refine_diff_density_rms 0.145
_refine_ls_extinction_method none
_refine_ls_goodness_of_fit_ref 0.929
_refine_ls_hydrogen_treatment constr
_refine_ls_matrix_type full
_refine_ls_number_parameters 421
_refine_ls_number_reflns 4848
_refine_ls_number_restraints 0
_refine_ls_restrained_S_all 0.929
_refine_ls_R_factor_all 0.0318
_refine_ls_R_factor_gt 0.0291
_refine_ls_shift/su_max 0.012
_refine_ls_shift/su_mean 0.000
_refine_ls_structure_factor_coef Fsqd
_refine_ls_weighting_details 'calc w=1/[\s^2^(Fo^2^)+(0.0635P)^2^+0.9611P] where P=(Fo^2^+2Fc^2^)/3'
_refine_ls_weighting_scheme calc
_refine_ls_wR_factor_gt 0.0797
_refine_ls_wR_factor_ref 0.0813
_reflns_number_gt 4422
_reflns_number_total 4848
_reflns_threshold_expression >2sigma(I)
_cod_data_source_file JSSC-2013-197-489.cif
_cod_data_source_block xb2940m
_cod_depositor_comments
;
The following automatic conversions were performed:

data item '_refine_ls_hydrogen_treatment' value 'CONSTR' was changed
to 'constr' in accordance with the built-in table derived from the
CIF Core dictionary named 'cif_core.dic' version 2.4.5 last updated
on 2014-11-21.

data item '_symmetry_cell_setting' value 'Triclinic' was changed to
'triclinic' in accordance with the built-in table derived from the
CIF Core dictionary named 'cif_core.dic' version 2.4.5 last updated
on 2014-11-21.

Automatic conversion script
Id: cif_fix_values 8369 2020-08-20 11:38:08Z andrius 
;
_cod_original_sg_symbol_Hall '-P 1  '
_cod_original_sg_symbol_H-M 'P-1   '
_cod_database_code 1562824

loop_
_symmetry_equiv_pos_as_xyz
'x, y, z'
'-x, -y, -z'

loop_
_atom_site_label
_atom_site_type_symbol
_atom_site_fract_x
_atom_site_fract_y
_atom_site_fract_z
_atom_site_U_iso_or_equiv
_atom_site_adp_type
_atom_site_occupancy
_atom_site_symmetry_multiplicity
_atom_site_calc_flag
_atom_site_refinement_flags
_atom_site_disorder_assembly
_atom_site_disorder_group
Lu1 Lu 0.96106(2) 0.053591(12) 0.688578(12) 0.02121(9) Uani 1 1 d . . .
Cu1 Cu 1.0000 -0.5000 1.0000 0.02557(18) Uani 1 2 d S . .
Cu2 Cu 1.05435(7) 0.38962(4) 0.34656(4) 0.02291(14) Uani 1 1 d . . .
C1 C 1.3894(6) -0.0801(3) 0.7003(3) 0.0272(10) Uani 1 1 d . . .
C2 C 1.4847(6) -0.1856(3) 0.7471(3) 0.0219(9) Uani 1 1 d . . .
C3 C 1.4192(6) -0.2475(4) 0.8368(3) 0.0275(10) Uani 1 1 d . . .
H3 H 1.3116 -0.2236 0.8744 0.033 Uiso 1 1 calc R . .
C4 C 1.5123(6) -0.3436(4) 0.8704(3) 0.0271(10) Uani 1 1 d . . .
H4 H 1.4725 -0.3838 0.9314 0.033 Uiso 1 1 calc R . .
C5 C 1.6667(6) -0.3792(3) 0.8111(3) 0.0235(9) Uani 1 1 d . . .
C6 C 1.7784(6) -0.4851(3) 0.8339(3) 0.0240(9) Uani 1 1 d . . .
C7 C 1.6431(6) -0.2246(3) 0.6929(3) 0.0273(10) Uani 1 1 d . . .
H7A H 1.6904 -0.1838 0.6333 0.033 Uiso 1 1 calc R . .
C8 C 0.7118(7) -0.0891(3) 0.8863(3) 0.0309(11) Uani 1 1 d . . .
C9 C 0.7217(6) -0.1902(3) 0.9621(3) 0.0269(10) Uani 1 1 d . . .
C10 C 0.5949(7) -0.2028(4) 1.0478(4) 0.0366(12) Uani 1 1 d . . .
H10 H 0.5090 -0.1474 1.0602 0.044 Uiso 1 1 calc R . .
C11 C 0.5973(7) -0.2983(4) 1.1147(4) 0.0367(12) Uani 1 1 d . . .
H11 H 0.5156 -0.3077 1.1729 0.044 Uiso 1 1 calc R . .
C12 C 0.7236(6) -0.3787(3) 1.0925(3) 0.0253(10) Uani 1 1 d . . .
C13 C 0.7332(6) -0.4888(3) 1.1576(3) 0.0260(10) Uani 1 1 d . . .
C14 C 0.8503(6) -0.2742(3) 0.9459(3) 0.0243(9) Uani 1 1 d . . .
H14 H 0.9383 -0.2661 0.8897 0.029 Uiso 1 1 calc R . .
C15 C 0.9408(6) 0.3015(3) 0.5375(3) 0.0203(9) Uani 1 1 d . . .
C16 C 0.8356(6) 0.4101(3) 0.5195(3) 0.0188(9) Uani 1 1 d . . .
C17 C 0.7181(6) 0.4495(3) 0.5887(3) 0.0233(9) Uani 1 1 d . . .
H17 H 0.6996 0.4103 0.6514 0.028 Uiso 1 1 calc R . .
C18 C 0.6273(6) 0.5495(3) 0.5630(3) 0.0235(9) Uani 1 1 d . . .
H18 H 0.5479 0.5784 0.6086 0.028 Uiso 1 1 calc R . .
C19 C 0.6561(6) 0.6062(3) 0.4684(3) 0.0211(9) Uani 1 1 d . . .
C20 C 0.5502(6) 0.7131(3) 0.4354(3) 0.0246(10) Uani 1 1 d . . .
C21 C 0.7794(6) 0.5612(3) 0.4031(3) 0.0225(9) Uani 1 1 d . . .
H21 H 0.8008 0.5989 0.3401 0.027 Uiso 1 1 calc R . .
N1 N 0.8689(5) 0.4654(3) 0.4273(3) 0.0201(7) Uani 1 1 d . . .
N2 N 0.8486(5) -0.3675(3) 1.0108(3) 0.0237(8) Uani 1 1 d . . .
N3 N 1.7305(5) -0.3200(3) 0.7241(3) 0.0246(8) Uani 1 1 d . . .
O1 O 1.9051(4) -0.5055(2) 0.7655(2) 0.0286(7) Uani 1 1 d . . .
O2 O 1.7453(5) -0.5444(3) 0.9142(2) 0.0412(9) Uani 1 1 d . . .
O3 O 0.8525(5) -0.5562(2) 1.1243(2) 0.0300(7) Uani 1 1 d . . .
O4 O 0.6281(5) -0.5080(3) 1.2355(2) 0.0380(8) Uani 1 1 d . . .
O5 O 0.5879(5) 0.7578(3) 0.3493(3) 0.0400(9) Uani 1 1 d . . .
O6 O 0.4275(5) 0.7456(2) 0.4966(2) 0.0328(8) Uani 1 1 d . . .
O7 O 0.8234(5) 0.2994(3) 0.3254(3) 0.0359(8) Uani 1 1 d . . .
H7WA H 0.7841 0.3566 0.2888 0.054 Uiso 1 1 d R . .
H7WB H 0.7419 0.2947 0.3766 0.054 Uiso 1 1 d R . .
O8 O 1.0565(4) 0.2816(2) 0.4671(2) 0.0272(7) Uani 1 1 d . . .
O9 O 0.9082(4) 0.2407(2) 0.6182(2) 0.0272(7) Uani 1 1 d . . .
O10 O 0.8504(5) -0.0733(3) 0.8191(3) 0.0397(9) Uani 1 1 d . . .
O11 O 0.5617(6) -0.0301(3) 0.8931(3) 0.0576(12) Uani 1 1 d . . .
O12 O 1.4791(4) -0.0292(3) 0.6245(3) 0.0399(9) Uani 1 1 d . . .
O13 O 1.2254(4) -0.0542(3) 0.7404(2) 0.0346(8) Uani 1 1 d . . .
O14 O 0.6697(5) 0.1211(3) 0.7487(3) 0.0426(10) Uani 1 1 d . . .
H14A H 0.6064 0.0814 0.7962 0.064 Uiso 1 1 d R . .
H14B H 0.5965 0.1748 0.7289 0.064 Uiso 1 1 d R . .
O15 O 0.7927(4) 0.0806(2) 0.5642(2) 0.0294(7) Uani 1 1 d . . .
H15A H 0.6775 0.0967 0.5602 0.044 Uiso 1 1 d R . .
H15B H 0.8330 0.0281 0.5426 0.044 Uiso 1 1 d R . .
O16 O 0.9985(5) -0.0948(2) 0.6298(3) 0.0338(8) Uani 1 1 d . . .
H16A H 0.9550 -0.0884 0.6853 0.051 Uiso 1 1 d R . .
H16B H 1.1103 -0.1241 0.6293 0.051 Uiso 1 1 d R . .
O17 O 1.1999(4) 0.0894(2) 0.5616(2) 0.0324(8) Uani 1 1 d . . .
H17A H 1.2790 0.0744 0.5158 0.049 Uiso 1 1 d R . .
H17B H 1.1377 0.1358 0.5252 0.049 Uiso 1 1 d R . .
O18 O 1.0759(5) 0.1370(3) 0.7713(3) 0.0465(10) Uani 1 1 d . . .
H18A H 1.0644 0.1420 0.8271 0.070 Uiso 1 1 d R . .
H18B H 1.1581 0.1759 0.7357 0.070 Uiso 1 1 d R . .
O19 O 0.8999(8) 0.2454(4) 0.8919(4) 0.0717(14) Uani 1 1 d . . .
H19A H 0.8819 0.1913 0.9375 0.108 Uiso 1 1 d R . .
H19B H 0.8339 0.3041 0.8813 0.108 Uiso 1 1 d R . .
O20 O 0.1597(8) 0.9360(4) 0.9568(4) 0.0813(16) Uani 1 1 d . . .
H20A H 0.2724 0.9511 0.9397 0.122 Uiso 1 1 d R . .
H20B H 0.1200 0.9397 0.9074 0.122 Uiso 1 1 d R . .

loop_
_atom_site_aniso_label
_atom_site_aniso_U_11
_atom_site_aniso_U_22
_atom_site_aniso_U_33
_atom_site_aniso_U_23
_atom_site_aniso_U_13
_atom_site_aniso_U_12
Lu1 0.02688(12) 0.01227(12) 0.01742(13) 0.00240(8) -0.00246(8) 0.00264(7)
Cu1 0.0358(4) 0.0121(4) 0.0210(4) 0.0033(3) -0.0036(3) 0.0017(3)
Cu2 0.0299(3) 0.0121(3) 0.0190(3) 0.0012(2) -0.0013(2) 0.0037(2)
C1 0.026(2) 0.020(2) 0.031(3) -0.003(2) -0.008(2) 0.0044(18)
C2 0.026(2) 0.018(2) 0.021(2) -0.0037(18) -0.0069(18) 0.0014(17)
C3 0.026(2) 0.028(2) 0.026(3) -0.009(2) -0.0009(19) 0.0007(19)
C4 0.031(2) 0.025(2) 0.021(2) 0.0003(19) -0.0050(19) -0.0033(19)
C5 0.029(2) 0.018(2) 0.022(2) -0.0015(18) -0.0075(18) -0.0017(17)
C6 0.030(2) 0.016(2) 0.020(2) 0.0037(18) -0.0054(19) -0.0013(17)
C7 0.030(2) 0.020(2) 0.024(3) 0.0018(19) -0.0017(19) 0.0001(18)
C8 0.042(3) 0.013(2) 0.025(3) 0.0036(19) 0.001(2) 0.0037(19)
C9 0.035(2) 0.012(2) 0.026(3) 0.0035(18) -0.005(2) 0.0014(18)
C10 0.048(3) 0.019(2) 0.028(3) 0.000(2) 0.005(2) 0.005(2)
C11 0.049(3) 0.023(2) 0.025(3) 0.001(2) 0.007(2) 0.000(2)
C12 0.036(2) 0.015(2) 0.019(2) 0.0030(18) -0.0044(19) -0.0020(18)
C13 0.035(2) 0.015(2) 0.025(3) 0.0036(19) -0.011(2) -0.0020(18)
C14 0.034(2) 0.017(2) 0.016(2) 0.0015(17) -0.0008(18) -0.0028(18)
C15 0.025(2) 0.012(2) 0.022(2) -0.0006(17) -0.0078(18) -0.0001(16)
C16 0.0237(19) 0.0089(19) 0.022(2) 0.0013(17) -0.0082(17) -0.0016(15)
C17 0.033(2) 0.014(2) 0.019(2) 0.0015(17) -0.0057(18) -0.0036(17)
C18 0.026(2) 0.019(2) 0.024(2) -0.0079(18) -0.0015(18) 0.0016(17)
C19 0.0226(19) 0.012(2) 0.026(2) -0.0007(17) -0.0066(17) -0.0018(16)
C20 0.027(2) 0.013(2) 0.032(3) -0.0025(19) -0.0078(19) 0.0019(17)
C21 0.028(2) 0.016(2) 0.020(2) 0.0019(17) -0.0064(18) -0.0040(17)
N1 0.0254(17) 0.0108(17) 0.022(2) 0.0006(14) -0.0057(15) -0.0021(14)
N2 0.0286(18) 0.0158(18) 0.021(2) 0.0018(15) -0.0051(15) 0.0016(14)
N3 0.0291(18) 0.0156(18) 0.024(2) -0.0010(15) -0.0044(16) 0.0037(15)
O1 0.0390(17) 0.0138(15) 0.0247(18) 0.0030(13) -0.0050(14) 0.0024(13)
O2 0.050(2) 0.0299(19) 0.026(2) 0.0072(16) 0.0016(16) 0.0047(16)
O3 0.0429(18) 0.0186(16) 0.0216(18) 0.0026(13) -0.0040(14) -0.0026(14)
O4 0.053(2) 0.0265(18) 0.0190(18) 0.0055(14) 0.0055(16) -0.0029(15)
O5 0.0443(19) 0.0242(18) 0.033(2) 0.0073(16) -0.0037(16) 0.0134(15)
O6 0.0410(18) 0.0183(16) 0.0297(19) -0.0031(14) -0.0028(15) 0.0098(14)
O7 0.0454(19) 0.0193(17) 0.039(2) 0.0023(15) -0.0159(16) 0.0002(14)
O8 0.0363(16) 0.0142(15) 0.0232(18) 0.0001(13) -0.0029(14) 0.0046(12)
O9 0.0376(16) 0.0100(14) 0.0250(18) 0.0036(13) -0.0040(14) 0.0034(12)
O10 0.0381(18) 0.0250(18) 0.032(2) 0.0123(15) 0.0049(16) 0.0081(14)
O11 0.052(2) 0.032(2) 0.053(3) 0.0138(18) 0.015(2) 0.0136(18)
O12 0.0303(17) 0.0245(18) 0.045(2) 0.0104(16) -0.0008(16) 0.0049(14)
O13 0.0332(17) 0.0320(19) 0.029(2) -0.0030(15) -0.0042(15) 0.0095(14)
O14 0.0342(18) 0.031(2) 0.035(2) 0.0145(16) 0.0055(16) 0.0112(15)
O15 0.0313(16) 0.0158(15) 0.040(2) -0.0047(14) -0.0137(15) 0.0046(12)
O16 0.0462(19) 0.0174(16) 0.035(2) -0.0068(14) -0.0103(16) 0.0062(14)
O17 0.0324(16) 0.0230(17) 0.0266(19) 0.0048(14) 0.0014(14) 0.0076(13)
O18 0.056(2) 0.046(2) 0.043(2) -0.0193(19) -0.0224(19) 0.0088(18)
O19 0.104(4) 0.039(3) 0.063(3) -0.021(2) 0.001(3) 0.006(2)
O20 0.086(4) 0.077(4) 0.062(3) -0.005(3) -0.006(3) 0.006(3)

loop_
_atom_type_symbol
_atom_type_description
_atom_type_scat_dispersion_real
_atom_type_scat_dispersion_imag
_atom_type_scat_source
C C 0.0033 0.0016 'International Tables Vol C Tables 4.2.6.8 and 6.1.1.4'
H H 0.0000 0.0000 'International Tables Vol C Tables 4.2.6.8 and 6.1.1.4'
N N 0.0061 0.0033 'International Tables Vol C Tables 4.2.6.8 and 6.1.1.4'
O O 0.0106 0.0060 'International Tables Vol C Tables 4.2.6.8 and 6.1.1.4'
Cu Cu 0.3201 1.2651 'International Tables Vol C Tables 4.2.6.8 and 6.1.1.4'
Lu Lu -0.4720 5.8584 'International Tables Vol C Tables 4.2.6.8 and 6.1.1.4'

loop_
_geom_angle_atom_site_label_1
_geom_angle_atom_site_label_2
_geom_angle_atom_site_label_3
_geom_angle
_geom_angle_site_symmetry_1
_geom_angle_site_symmetry_3
O14 Lu1 O17 141.07(12) . .
O14 Lu1 O10 74.70(12) . .
O17 Lu1 O10 143.84(11) . .
O14 Lu1 O18 86.93(15) . .
O17 Lu1 O18 93.24(14) . .
O10 Lu1 O18 94.26(15) . .
O14 Lu1 O13 139.89(13) . .
O17 Lu1 O13 75.86(12) . .
O10 Lu1 O13 72.72(12) . .
O18 Lu1 O13 72.94(13) . .
O14 Lu1 O16 120.39(14) . .
O17 Lu1 O16 77.60(12) . .
O10 Lu1 O16 76.72(13) . .
O18 Lu1 O16 146.45(13) . .
O13 Lu1 O16 73.52(12) . .
O14 Lu1 O15 77.10(13) . .
O17 Lu1 O15 80.16(12) . .
O10 Lu1 O15 112.14(13) . .
O18 Lu1 O15 143.65(12) . .
O13 Lu1 O15 137.41(11) . .
O16 Lu1 O15 67.22(11) . .
O14 Lu1 O9 68.39(11) . .
O17 Lu1 O9 74.76(11) . .
O10 Lu1 O9 140.87(11) . .
O18 Lu1 O9 71.66(13) . .
O13 Lu1 O9 131.91(12) . .
O16 Lu1 O9 133.82(12) . .
O15 Lu1 O9 72.11(11) . .
O14 Lu1 H16A 110.2 . .
O17 Lu1 H16A 95.3 . .
O10 Lu1 H16A 57.2 . .
O18 Lu1 H16A 138.2 . .
O13 Lu1 H16A 69.7 . .
O16 Lu1 H16A 19.5 . .
O15 Lu1 H16A 78.2 . .
O9 Lu1 H16A 149.8 . .
O14 Lu1 H17B 122.2 . .
O17 Lu1 H17B 19.5 . .
O10 Lu1 H17B 159.2 . .
O18 Lu1 H17B 98.5 . .
O13 Lu1 H17B 95.3 . .
O16 Lu1 H17B 83.6 . .
O15 Lu1 H17B 65.1 . .
O9 Lu1 H17B 59.6 . .
H16A Lu1 H17B 103.0 . .
O3 Cu1 O3 180.0 2_747 .
O3 Cu1 N2 95.86(14) 2_747 .
O3 Cu1 N2 84.14(14) . .
O3 Cu1 N2 84.14(14) 2_747 2_747
O3 Cu1 N2 95.86(14) . 2_747
N2 Cu1 N2 180.000(1) . 2_747
O1 Cu2 N3 83.24(14) 2_856 2_856
O1 Cu2 O8 168.09(14) 2_856 .
N3 Cu2 O8 94.66(14) 2_856 .
O1 Cu2 N1 97.45(14) 2_856 .
N3 Cu2 N1 170.41(16) 2_856 .
O8 Cu2 N1 82.69(14) . .
O1 Cu2 O7 106.08(13) 2_856 .
N3 Cu2 O7 95.64(14) 2_856 .
O8 Cu2 O7 85.77(13) . .
N1 Cu2 O7 93.36(13) . .
O12 C1 O13 126.3(4) . .
O12 C1 C2 116.9(4) . .
O13 C1 C2 116.8(4) . .
C7 C2 C3 117.9(4) . .
C7 C2 C1 116.5(4) . .
C3 C2 C1 125.5(4) . .
C4 C3 C2 120.5(4) . .
C4 C3 H3 119.8 . .
C2 C3 H3 119.8 . .
C3 C4 C5 118.4(4) . .
C3 C4 H4 120.8 . .
C5 C4 H4 120.8 . .
N3 C5 C4 121.3(4) . .
N3 C5 C6 113.0(4) . .
C4 C5 C6 125.6(4) . .
O2 C6 O1 124.8(4) . .
O2 C6 C5 120.0(4) . .
O1 C6 C5 115.2(4) . .
N3 C7 C2 121.8(4) . .
N3 C7 H7A 119.1 . .
C2 C7 H7A 119.1 . .
O11 C8 O10 125.3(4) . .
O11 C8 C9 117.0(4) . .
O10 C8 C9 117.6(4) . .
C10 C9 C14 118.8(4) . .
C10 C9 C8 120.2(4) . .
C14 C9 C8 120.8(4) . .
C11 C10 C9 119.7(4) . .
C11 C10 H10 120.1 . .
C9 C10 H10 120.1 . .
C12 C11 C10 118.2(4) . .
C12 C11 H11 120.9 . .
C10 C11 H11 120.9 . .
N2 C12 C11 122.9(4) . .
N2 C12 C13 113.8(4) . .
C11 C12 C13 123.3(4) . .
O4 C13 O3 124.7(4) . .
O4 C13 C12 119.7(4) . .
O3 C13 C12 115.6(4) . .
N2 C14 C9 120.9(4) . .
N2 C14 H14 119.6 . .
C9 C14 H14 119.6 . .
O9 C15 O8 125.8(4) . .
O9 C15 C16 118.9(4) . .
O8 C15 C16 115.3(4) . .
N1 C16 C17 122.7(4) . .
N1 C16 C15 113.4(4) . .
C17 C16 C15 123.9(4) . .
C16 C17 C18 118.4(4) . .
C16 C17 H17 120.8 . .
C18 C17 H17 120.8 . .
C17 C18 C19 119.6(4) . .
C17 C18 H18 120.2 . .
C19 C18 H18 120.2 . .
C21 C19 C18 118.3(4) . .
C21 C19 C20 119.9(4) . .
C18 C19 C20 121.8(4) . .
O5 C20 O6 126.3(4) . .
O5 C20 C19 116.7(4) . .
O6 C20 C19 116.9(4) . .
N1 C21 C19 122.5(4) . .
N1 C21 H21 118.7 . .
C19 C21 H21 118.7 . .
C21 N1 C16 118.4(4) . .
C21 N1 Cu2 128.8(3) . .
C16 N1 Cu2 112.8(3) . .
C12 N2 C14 119.5(4) . .
C12 N2 Cu1 112.0(3) . .
C14 N2 Cu1 128.3(3) . .
C7 N3 C5 119.9(4) . .
C7 N3 Cu2 126.8(3) . 2_856
C5 N3 Cu2 113.3(3) . 2_856
C6 O1 Cu2 114.8(3) . 2_856
C13 O3 Cu1 114.3(3) . .
Cu2 O7 H7WA 87.9 . .
Cu2 O7 H7WB 102.8 . .
H7WA O7 H7WB 103.1 . .
C15 O8 Cu2 115.5(3) . .
C15 O9 Lu1 136.6(3) . .
C8 O10 Lu1 140.7(3) . .
C1 O13 Lu1 134.6(3) . .
Lu1 O14 H14A 116.9 . .
Lu1 O14 H14B 134.3 . .
H14A O14 H14B 107.7 . .
Lu1 O15 H15A 133.7 . .
Lu1 O15 H15B 103.8 . .
H15A O15 H15B 107.7 . .
Lu1 O16 H16A 50.1 . .
Lu1 O16 H16B 109.3 . .
H16A O16 H16B 106.6 . .
Lu1 O17 H17A 152.8 . .
Lu1 O17 H17B 97.5 . .
H17A O17 H17B 92.5 . .
Lu1 O18 H18A 140.9 . .
Lu1 O18 H18B 111.4 . .
H18A O18 H18B 107.7 . .
H19A O19 H19B 129.9 . .
H20A O20 H20B 107.7 . .

loop_
_geom_bond_atom_site_label_1
_geom_bond_atom_site_label_2
_geom_bond_distance
_geom_bond_site_symmetry_2
Lu1 O14 2.273(3) .
Lu1 O17 2.273(3) .
Lu1 O10 2.288(3) .
Lu1 O18 2.289(4) .
Lu1 O13 2.366(3) .
Lu1 O16 2.384(3) .
Lu1 O15 2.399(3) .
Lu1 O9 2.445(3) .
Lu1 H16A 1.9508 .
Lu1 H17B 2.5287 .
Cu1 O3 1.942(3) 2_747
Cu1 O3 1.942(3) .
Cu1 N2 1.976(4) .
Cu1 N2 1.976(4) 2_747
Cu2 O1 1.943(3) 2_856
Cu2 N3 1.958(4) 2_856
Cu2 O8 1.974(3) .
Cu2 N1 1.974(4) .
Cu2 O7 2.386(3) .
C1 O12 1.247(6) .
C1 O13 1.259(5) .
C1 C2 1.527(6) .
C2 C7 1.381(6) .
C2 C3 1.391(6) .
C3 C4 1.375(7) .
C3 H3 0.9300 .
C4 C5 1.386(6) .
C4 H4 0.9300 .
C5 N3 1.345(6) .
C5 C6 1.514(6) .
C6 O2 1.238(6) .
C6 O1 1.284(5) .
C7 N3 1.343(6) .
C7 H7A 0.9300 .
C8 O11 1.250(6) .
C8 O10 1.256(6) .
C8 C9 1.507(6) .
C9 C10 1.392(7) .
C9 C14 1.394(6) .
C10 C11 1.387(7) .
C10 H10 0.9300 .
C11 C12 1.374(7) .
C11 H11 0.9300 .
C12 N2 1.341(6) .
C12 C13 1.526(6) .
C13 O4 1.231(6) .
C13 O3 1.285(6) .
C14 N2 1.351(6) .
C14 H14 0.9300 .
C15 O9 1.249(5) .
C15 O8 1.265(5) .
C15 C16 1.522(6) .
C16 N1 1.360(6) .
C16 C17 1.371(6) .
C17 C18 1.392(6) .
C17 H17 0.9300 .
C18 C19 1.395(6) .
C18 H18 0.9300 .
C19 C21 1.386(6) .
C19 C20 1.525(6) .
C20 O5 1.249(6) .
C20 O6 1.258(5) .
C21 N1 1.340(6) .
C21 H21 0.9300 .
N3 Cu2 1.958(4) 2_856
O1 Cu2 1.943(3) 2_856
O7 H7WA 0.8586 .
O7 H7WB 0.8540 .
O14 H14A 0.8500 .
O14 H14B 0.8500 .
O15 H15A 0.8500 .
O15 H15B 0.8501 .
O16 H16A 0.8501 .
O16 H16B 0.8500 .
O17 H17A 0.8460 .
O17 H17B 0.8500 .
O18 H18A 0.8500 .
O18 H18B 0.8501 .
O19 H19A 0.8505 .
O19 H19B 0.8500 .
O20 H20A 0.8500 .
O20 H20B 0.8500 .

loop_
_geom_hbond_atom_site_label_D
_geom_hbond_atom_site_label_H
_geom_hbond_atom_site_label_A
_geom_hbond_distance_DH
_geom_hbond_distance_HA
_geom_hbond_distance_DA
_geom_hbond_angle_DHA
_geom_hbond_site_symmetry_A
O20 H20B O13 0.85 2.45 3.165(7) 142.7 1_465
O20 H20A O11 0.85 2.11 2.959(7) 172.6 1_565
O19 H19B O2 0.85 2.21 2.970(6) 148.2 1_465
O19 H19A O20 0.85 1.99 2.836(7) 179.4 2_667
O18 H18B O5 0.85 2.17 3.004(6) 166.6 2_766
O18 H18A O19 0.85 2.02 2.648(6) 130.1 .
O17 H17B O8 0.85 1.96 2.740(4) 151.6 .
O17 H17A O12 0.85 2.58 3.430(5) 179.7 2_856
O16 H16B O7 0.85 2.27 2.817(4) 122.3 2_756
O16 H16A O10 0.85 2.05 2.900(5) 179.9 .
O15 H15B O17 0.85 2.63 3.389(5) 149.7 2_756
O15 H15B O16 0.85 2.18 2.648(4) 114.3 .
O15 H15A O12 0.85 2.28 2.786(4) 118.4 1_455
O15 H15A O6 0.85 2.14 2.671(4) 120.5 2_666
O14 H14B O5 0.85 1.94 2.702(5) 148.5 2_666
O14 H14A O11 0.85 1.78 2.587(5) 157.6 .
O7 H7WB O6 0.85 2.01 2.848(5) 168.6 2_666
O7 H7WA O3 0.86 2.39 3.074(5) 136.8 1_564
O7 H7WA O4 0.86 2.04 2.875(5) 163.1 1_564

loop_
_geom_torsion_atom_site_label_1
_geom_torsion_atom_site_label_2
_geom_torsion_atom_site_label_3
_geom_torsion_atom_site_label_4
_geom_torsion
_geom_torsion_site_symmetry_1
_geom_torsion_site_symmetry_2
_geom_torsion_site_symmetry_3
_geom_torsion_site_symmetry_4
O12 C1 C2 C7 -12.7(6) . . . .
O13 C1 C2 C7 165.1(4) . . . .
O12 C1 C2 C3 171.3(5) . . . .
O13 C1 C2 C3 -10.9(7) . . . .
C7 C2 C3 C4 1.1(7) . . . .
C1 C2 C3 C4 177.1(4) . . . .
C2 C3 C4 C5 -3.2(7) . . . .
C3 C4 C5 N3 2.9(7) . . . .
C3 C4 C5 C6 -176.1(4) . . . .
N3 C5 C6 O2 174.0(4) . . . .
C4 C5 C6 O2 -6.9(7) . . . .
N3 C5 C6 O1 -5.4(6) . . . .
C4 C5 C6 O1 173.7(4) . . . .
C3 C2 C7 N3 1.3(7) . . . .
C1 C2 C7 N3 -175.0(4) . . . .
O11 C8 C9 C10 -18.2(8) . . . .
O10 C8 C9 C10 165.4(5) . . . .
O11 C8 C9 C14 158.2(5) . . . .
O10 C8 C9 C14 -18.2(7) . . . .
C14 C9 C10 C11 -0.7(8) . . . .
C8 C9 C10 C11 175.7(5) . . . .
C9 C10 C11 C12 -1.5(8) . . . .
C10 C11 C12 N2 2.6(8) . . . .
C10 C11 C12 C13 -176.6(5) . . . .
N2 C12 C13 O4 178.3(4) . . . .
C11 C12 C13 O4 -2.4(7) . . . .
N2 C12 C13 O3 -2.8(6) . . . .
C11 C12 C13 O3 176.5(5) . . . .
C10 C9 C14 N2 2.1(7) . . . .
C8 C9 C14 N2 -174.3(4) . . . .
O9 C15 C16 N1 -173.9(4) . . . .
O8 C15 C16 N1 6.5(5) . . . .
O9 C15 C16 C17 6.0(6) . . . .
O8 C15 C16 C17 -173.5(4) . . . .
N1 C16 C17 C18 1.1(6) . . . .
C15 C16 C17 C18 -178.9(4) . . . .
C16 C17 C18 C19 0.7(6) . . . .
C17 C18 C19 C21 -1.7(6) . . . .
C17 C18 C19 C20 175.8(4) . . . .
C21 C19 C20 O5 -3.4(6) . . . .
C18 C19 C20 O5 179.2(4) . . . .
C21 C19 C20 O6 173.5(4) . . . .
C18 C19 C20 O6 -3.9(6) . . . .
C18 C19 C21 N1 1.0(6) . . . .
C20 C19 C21 N1 -176.5(4) . . . .
C19 C21 N1 C16 0.6(6) . . . .
C19 C21 N1 Cu2 -177.9(3) . . . .
C17 C16 N1 C21 -1.7(6) . . . .
C15 C16 N1 C21 178.2(3) . . . .
C17 C16 N1 Cu2 177.0(3) . . . .
C15 C16 N1 Cu2 -3.0(4) . . . .
O1 Cu2 N1 C21 10.4(4) 2_856 . . .
N3 Cu2 N1 C21 103.9(9) 2_856 . . .
O8 Cu2 N1 C21 178.4(4) . . . .
O7 Cu2 N1 C21 -96.3(4) . . . .
O1 Cu2 N1 C16 -168.1(3) 2_856 . . .
N3 Cu2 N1 C16 -74.6(9) 2_856 . . .
O8 Cu2 N1 C16 -0.2(3) . . . .
O7 Cu2 N1 C16 85.1(3) . . . .
C11 C12 N2 C14 -1.3(7) . . . .
C13 C12 N2 C14 178.0(4) . . . .
C11 C12 N2 Cu1 -177.4(4) . . . .
C13 C12 N2 Cu1 1.9(5) . . . .
C9 C14 N2 C12 -1.1(7) . . . .
C9 C14 N2 Cu1 174.3(3) . . . .
O3 Cu1 N2 C12 179.4(3) 2_747 . . .
O3 Cu1 N2 C12 -0.6(3) . . . .
N2 Cu1 N2 C12 54(100) 2_747 . . .
O3 Cu1 N2 C14 3.7(4) 2_747 . . .
O3 Cu1 N2 C14 -176.3(4) . . . .
N2 Cu1 N2 C14 -122(100) 2_747 . . .
C2 C7 N3 C5 -1.6(7) . . . .
C2 C7 N3 Cu2 176.0(3) . . . 2_856
C4 C5 N3 C7 -0.5(7) . . . .
C6 C5 N3 C7 178.6(4) . . . .
C4 C5 N3 Cu2 -178.4(3) . . . 2_856
C6 C5 N3 Cu2 0.7(5) . . . 2_856
O2 C6 O1 Cu2 -172.0(4) . . . 2_856
C5 C6 O1 Cu2 7.4(5) . . . 2_856
O4 C13 O3 Cu1 -178.9(4) . . . .
C12 C13 O3 Cu1 2.2(5) . . . .
O3 Cu1 O3 C13 -133(100) 2_747 . . .
N2 Cu1 O3 C13 -1.0(3) . . . .
N2 Cu1 O3 C13 179.0(3) 2_747 . . .
O9 C15 O8 Cu2 173.8(3) . . . .
C16 C15 O8 Cu2 -6.7(5) . . . .
O1 Cu2 O8 C15 95.5(7) 2_856 . . .
N3 Cu2 O8 C15 174.8(3) 2_856 . . .
N1 Cu2 O8 C15 4.0(3) . . . .
O7 Cu2 O8 C15 -89.9(3) . . . .
O8 C15 O9 Lu1 -17.7(7) . . . .
C16 C15 O9 Lu1 162.8(3) . . . .
O14 Lu1 O9 C15 -137.5(4) . . . .
O17 Lu1 O9 C15 29.8(4) . . . .
O10 Lu1 O9 C15 -158.0(4) . . . .
O18 Lu1 O9 C15 128.5(4) . . . .
O13 Lu1 O9 C15 84.0(4) . . . .
O16 Lu1 O9 C15 -25.5(5) . . . .
O15 Lu1 O9 C15 -54.6(4) . . . .
O11 C8 O10 Lu1 10.1(10) . . . .
C9 C8 O10 Lu1 -173.8(4) . . . .
O14 Lu1 O10 C8 -4.2(6) . . . .
O17 Lu1 O10 C8 -177.2(5) . . . .
O18 Lu1 O10 C8 81.4(6) . . . .
O13 Lu1 O10 C8 152.1(6) . . . .
O16 Lu1 O10 C8 -131.4(6) . . . .
O15 Lu1 O10 C8 -73.1(6) . . . .
O9 Lu1 O10 C8 15.5(7) . . . .
O12 C1 O13 Lu1 25.5(8) . . . .
C2 C1 O13 Lu1 -152.2(3) . . . .
O14 Lu1 O13 C1 -172.5(4) . . . .
O17 Lu1 O13 C1 -11.4(4) . . . .
O10 Lu1 O13 C1 150.5(5) . . . .
O18 Lu1 O13 C1 -109.3(5) . . . .
O16 Lu1 O13 C1 69.6(4) . . . .
O15 Lu1 O13 C1 46.3(5) . . . .
O9 Lu1 O13 C1 -65.2(5) . . . .
